data_7218961
loop_
_publ_author_name
'Ji, Baoming'
'deng, dong sheng'
'Ma, Junying'
'Sun, Chaowei'
'Zhao, Bin'

_publ_section_title
;
 Two- and Three-Dimensional Lanthanide-Based Coordination Polymers
 Assembled by the Synergistic Effect of Various Lanthanide Radii and
 Flexibility of a New Binicotinate-Containing Ligand: in Situ Synthesis,
 Structures, and Properties
;
_journal_name_full 'RSC Adv.'
_journal_paper_doi 10.1039/C4RA12714E
_journal_year 2014
_chemical_formula_sum 'C12 H9 N2 O8 Tb'
_chemical_formula_weight 468.13
_chemical_name_systematic
;

 ?

;
_space_group_IT_number 60
_symmetry_cell_setting orthorhombic
_symmetry_space_group_name_Hall '-P 2n 2ab'
_symmetry_space_group_name_H-M 'P b c n'
_atom_sites_solution_hydrogens geom
_atom_sites_solution_primary direct
_atom_sites_solution_secondary difmap
_audit_creation_method SHELXL-97
_audit_update_record
;
2013-12-09 deposited with the CCDC.
2014-11-28 downloaded from the CCDC.
;
_cell_angle_alpha 90.00
_cell_angle_beta 90.00
_cell_angle_gamma 90.00
_cell_formula_units_Z 4
_cell_length_a 8.4886(11)
_cell_length_b 20.972(3)
_cell_length_c 8.0409(10)
_cell_measurement_reflns_used 5194
_cell_measurement_temperature 293(2)
_cell_measurement_theta_max 28.20
_cell_measurement_theta_min 2.59
_cell_volume 1431.5(3)
_computing_cell_refinement 'Bruker SMART'
_computing_data_collection 'Bruker SMART'
_computing_data_reduction 'Bruker SAINT'
_computing_molecular_graphics 'Bruker SHELXTL'
_computing_publication_material 'Bruker SHELXTL'
_computing_structure_refinement 'SHELXL-97 (Sheldrick, 1997)'
_computing_structure_solution 'SHELXS-97 (Sheldrick, 1990)'
_diffrn_ambient_temperature 293(2)
_diffrn_measured_fraction_theta_full 0.999
_diffrn_measured_fraction_theta_max 0.999
_diffrn_measurement_device_type 'CCD area detector'
_diffrn_measurement_method 'phi and omega scans'
_diffrn_radiation_monochromator graphite
_diffrn_radiation_source 'fine-focus sealed tube'
_diffrn_radiation_type MoK\a
_diffrn_radiation_wavelength 0.71073
_diffrn_reflns_av_R_equivalents 0.0232
_diffrn_reflns_av_sigmaI/netI 0.0147
_diffrn_reflns_limit_h_max 10
_diffrn_reflns_limit_h_min -10
_diffrn_reflns_limit_k_max 24
_diffrn_reflns_limit_k_min -25
_diffrn_reflns_limit_l_max 9
_diffrn_reflns_limit_l_min -9
_diffrn_reflns_number 9879
_diffrn_reflns_theta_full 25.49
_diffrn_reflns_theta_max 25.49
_diffrn_reflns_theta_min 2.59
_diffrn_standards_decay_% 0
_diffrn_standards_interval_count 0
_diffrn_standards_interval_time 0
_diffrn_standards_number 0
_exptl_absorpt_coefficient_mu 4.986
_exptl_absorpt_correction_T_max 0.6355
_exptl_absorpt_correction_T_min 0.4207
_exptl_absorpt_correction_type multi-scan
_exptl_absorpt_process_details sadabs
_exptl_crystal_colour yellow
_exptl_crystal_density_diffrn 2.172
_exptl_crystal_density_method 'not measured'
_exptl_crystal_description block
_exptl_crystal_F_000 896
_exptl_crystal_size_max 0.21
_exptl_crystal_size_mid 0.15
_exptl_crystal_size_min 0.10
_refine_diff_density_max 0.349
_refine_diff_density_min -0.775
_refine_diff_density_rms 0.078
_refine_ls_extinction_method none
_refine_ls_goodness_of_fit_ref 1.036
_refine_ls_hydrogen_treatment constr
_refine_ls_matrix_type full
_refine_ls_number_parameters 105
_refine_ls_number_reflns 1335
_refine_ls_number_restraints 0
_refine_ls_restrained_S_all 1.036
_refine_ls_R_factor_all 0.0211
_refine_ls_R_factor_gt 0.0168
_refine_ls_shift/su_max 0.000
_refine_ls_shift/su_mean 0.000
_refine_ls_structure_factor_coef Fsqd
_refine_ls_weighting_details 'calc w=1/[\s^2^(Fo^2^)+(0.0201P)^2^+2.1972P] where P=(Fo^2^+2Fc^2^)/3'
_refine_ls_weighting_scheme calc
_refine_ls_wR_factor_gt 0.0397
_refine_ls_wR_factor_ref 0.0420
_reflns_number_gt 1143
_reflns_number_total 1335
_reflns_threshold_expression >2sigma(I)
_cod_data_source_file c4ra12714e2.cif
_cod_data_source_block 6
_cod_depositor_comments
;
The following automatic conversions were performed:

'_symmetry_cell_setting' value 'Orthorhombic' changed to
'orthorhombic' according to
/usr/data/users/saulius/crontab/automatic-downloads/rss-feeds/RSC/lib/dictionaries/cif_core.dic
dictionary named 'cif_core.dic' version 2.4.2 from 2011-04-26.

Automatic conversion script
Id: cif_fix_values 2935 2014-11-11 08:27:57Z andrius 
;
_cod_original_cell_volume 1431.4(3)
_cod_original_sg_symbol_H-M Pbcn
_cod_database_code 7218961

loop_
_symmetry_equiv_pos_as_xyz
'x, y, z'
'-x+1/2, -y+1/2, z+1/2'
'x+1/2, -y+1/2, -z'
'-x, y, -z+1/2'
'-x, -y, -z'
'x-1/2, y-1/2, -z-1/2'
'-x-1/2, y-1/2, z'
'x, -y, z-1/2'

loop_
_atom_site_label
_atom_site_type_symbol
_atom_site_fract_x
_atom_site_fract_y
_atom_site_fract_z
_atom_site_U_iso_or_equiv
_atom_site_adp_type
_atom_site_occupancy
_atom_site_symmetry_multiplicity
_atom_site_calc_flag
_atom_site_refinement_flags
Tb1 Tb 0.0000 0.211101(8) 0.7500 0.01589(8) Uani 1 2 d S
N1 N 0.1220(3) 0.10947(10) 0.6480(3) 0.0180(5) Uani 1 1 d .
O1 O 0.2079(3) 0.22805(10) 0.5746(3) 0.0399(6) Uani 1 1 d .
O2 O 0.3853(2) 0.19593(10) 0.3884(3) 0.0293(5) Uani 1 1 d .
O3 O 0.1091(2) -0.06383(9) 0.6574(3) 0.0292(5) Uani 1 1 d .
H3D H -0.0001 -0.0666 0.7501 0.044 Uiso 1 2 d SR
O4 O -0.1535(3) 0.16966(10) 0.5306(3) 0.0461(7) Uani 1 1 d .
H1W H -0.1359 0.1372 0.4756 0.069 Uiso 1 1 d R
H2W H -0.2087 0.1956 0.4796 0.069 Uiso 1 1 d R
C1 C 0.2431(3) 0.11730(13) 0.5422(3) 0.0206(6) Uani 1 1 d .
C2 C 0.3245(3) 0.06591(14) 0.4753(4) 0.0264(6) Uani 1 1 d .
H2 H 0.4082 0.0722 0.4026 0.032 Uiso 1 1 calc R
C3 C 0.2779(4) 0.00562(13) 0.5197(3) 0.0256(6) Uani 1 1 d .
H3A H 0.3324 -0.0294 0.4782 0.031 Uiso 1 1 calc R
C4 C 0.1499(3) -0.00401(12) 0.6262(3) 0.0210(6) Uani 1 1 d .
C5 C 0.0706(3) 0.05088(13) 0.6920(3) 0.0171(5) Uani 1 1 d .
C6 C 0.2834(3) 0.18491(13) 0.4972(4) 0.0248(6) Uani 1 1 d .

loop_
_atom_site_aniso_label
_atom_site_aniso_U_11
_atom_site_aniso_U_22
_atom_site_aniso_U_33
_atom_site_aniso_U_23
_atom_site_aniso_U_13
_atom_site_aniso_U_12
Tb1 0.01703(11) 0.01114(11) 0.01950(12) 0.000 0.00110(7) 0.000
N1 0.0182(12) 0.0135(11) 0.0224(12) 0.0000(9) 0.0001(10) 0.0015(9)
O1 0.0467(14) 0.0146(10) 0.0584(15) 0.0008(10) 0.0316(13) -0.0012(10)
O2 0.0315(12) 0.0212(10) 0.0352(12) 0.0004(9) 0.0153(10) -0.0030(9)
O3 0.0396(13) 0.0122(9) 0.0358(12) -0.0015(8) 0.0065(10) 0.0006(9)
O4 0.0680(17) 0.0220(11) 0.0482(14) -0.0123(10) -0.0329(13) 0.0190(12)
C1 0.0215(14) 0.0162(13) 0.0241(14) -0.0012(11) 0.0021(12) 0.0010(11)
C2 0.0229(15) 0.0247(15) 0.0315(16) -0.0002(13) 0.0053(13) 0.0021(13)
C3 0.0273(15) 0.0197(14) 0.0298(16) -0.0040(12) 0.0014(13) 0.0078(12)
C4 0.0258(14) 0.0146(13) 0.0227(14) 0.0000(11) -0.0053(12) 0.0022(12)
C5 0.0183(13) 0.0160(13) 0.0171(12) 0.0009(10) -0.0022(12) 0.0001(11)
C6 0.0246(16) 0.0184(14) 0.0316(16) 0.0012(12) 0.0061(13) -0.0021(12)

loop_
_atom_type_symbol
_atom_type_description
_atom_type_scat_dispersion_real
_atom_type_scat_dispersion_imag
_atom_type_scat_source
C C 0.0033 0.0016 'International Tables Vol C Tables 4.2.6.8 and 6.1.1.4'
H H 0.0000 0.0000 'International Tables Vol C Tables 4.2.6.8 and 6.1.1.4'
N N 0.0061 0.0033 'International Tables Vol C Tables 4.2.6.8 and 6.1.1.4'
O O 0.0106 0.0060 'International Tables Vol C Tables 4.2.6.8 and 6.1.1.4'
Tb Tb -0.1723 4.1537 'International Tables Vol C Tables 4.2.6.8 and 6.1.1.4'

loop_
_geom_angle_atom_site_label_1
_geom_angle_atom_site_label_2
_geom_angle_atom_site_label_3
_geom_angle
_geom_angle_site_symmetry_1
_geom_angle_site_symmetry_3
O1 Tb1 O1 162.11(10) . 4_556
O1 Tb1 O4 91.28(10) . .
O1 Tb1 O4 95.29(9) 4_556 .
O1 Tb1 O4 95.29(9) . 4_556
O1 Tb1 O4 91.28(10) 4_556 4_556
O4 Tb1 O4 136.77(10) . 4_556
O1 Tb1 O2 81.34(8) . 2
O1 Tb1 O2 84.42(8) 4_556 2
O4 Tb1 O2 148.57(7) . 2
O4 Tb1 O2 74.55(7) 4_556 2
O1 Tb1 O2 84.42(8) . 3_456
O1 Tb1 O2 81.34(8) 4_556 3_456
O4 Tb1 O2 74.55(7) . 3_456
O4 Tb1 O2 148.57(7) 4_556 3_456
O2 Tb1 O2 74.35(9) 2 3_456
O1 Tb1 N1 130.74(7) . 4_556
O1 Tb1 N1 67.15(7) 4_556 4_556
O4 Tb1 N1 72.75(8) . 4_556
O4 Tb1 N1 70.75(7) 4_556 4_556
O2 Tb1 N1 133.86(7) 2 4_556
O2 Tb1 N1 131.43(7) 3_456 4_556
O1 Tb1 N1 67.15(7) . .
O1 Tb1 N1 130.74(7) 4_556 .
O4 Tb1 N1 70.75(7) . .
O4 Tb1 N1 72.75(8) 4_556 .
O2 Tb1 N1 131.43(7) 2 .
O2 Tb1 N1 133.86(7) 3_456 .
N1 Tb1 N1 63.59(10) 4_556 .
C1 N1 C5 121.6(2) . .
C1 N1 Tb1 114.77(16) . .
C5 N1 Tb1 123.63(17) . .
C6 O1 Tb1 125.48(18) . .
C6 O2 Tb1 137.72(18) . 2_554
C4 O3 H3D 111.6 . .
Tb1 O4 H1W 127.2 . .
Tb1 O4 H2W 116.2 . .
H1W O4 H2W 112.3 . .
N1 C1 C2 122.1(3) . .
N1 C1 C6 116.2(2) . .
C2 C1 C6 121.7(3) . .
C3 C2 C1 118.1(3) . .
C3 C2 H2 120.9 . .
C1 C2 H2 120.9 . .
C2 C3 C4 121.1(3) . .
C2 C3 H3A 119.5 . .
C4 C3 H3A 119.5 . .
O3 C4 C3 117.1(2) . .
O3 C4 C5 124.6(3) . .
C3 C4 C5 118.3(2) . .
N1 C5 C4 118.8(2) . .
N1 C5 C5 114.57(15) . 4_556
C4 C5 C5 126.64(16) . 4_556
O2 C6 O1 124.0(3) . .
O2 C6 C1 120.0(3) . .
O1 C6 C1 116.0(2) . .

loop_
_geom_bond_atom_site_label_1
_geom_bond_atom_site_label_2
_geom_bond_distance
_geom_bond_site_symmetry_2
Tb1 O1 2.286(2) .
Tb1 O1 2.286(2) 4_556
Tb1 O4 2.359(2) .
Tb1 O4 2.359(2) 4_556
Tb1 O2 2.447(2) 2
Tb1 O2 2.447(2) 3_456
Tb1 N1 2.508(2) 4_556
Tb1 N1 2.508(2) .
N1 C1 1.344(3) .
N1 C5 1.351(3) .
O1 C6 1.272(4) .
O2 C6 1.252(3) .
O2 Tb1 2.447(2) 2_554
O3 C4 1.325(3) .
O3 H3D 1.1912 .
O4 H1W 0.8253 .
O4 H2W 0.8259 .
C1 C2 1.389(4) .
C1 C6 1.503(4) .
C2 C3 1.372(4) .
C2 H2 0.9300 .
C3 C4 1.399(4) .
C3 H3A 0.9300 .
C4 C5 1.435(4) .
C5 C5 1.518(5) 4_556

loop_
_geom_hbond_atom_site_label_D
_geom_hbond_atom_site_label_H
_geom_hbond_atom_site_label_A
_geom_hbond_distance_DH
_geom_hbond_distance_HA
_geom_hbond_distance_DA
_geom_hbond_angle_DHA
_geom_hbond_site_symmetry_A
O4 H1W O3 0.83 1.89 2.711(3) 176.1 5_556
O4 H2W O1 0.83 1.81 2.589(3) 157.8 3_456

loop_
_geom_torsion_atom_site_label_1
_geom_torsion_atom_site_label_2
_geom_torsion_atom_site_label_3
_geom_torsion_atom_site_label_4
_geom_torsion
_geom_torsion_site_symmetry_1
_geom_torsion_site_symmetry_4
O1 Tb1 N1 C1 -1.07(18) . .
O1 Tb1 N1 C1 178.99(18) 4_556 .
O4 Tb1 N1 C1 98.9(2) . .
O4 Tb1 N1 C1 -104.69(19) 4_556 .
O2 Tb1 N1 C1 -54.9(2) 2 .
O2 Tb1 N1 C1 55.5(2) 3_456 .
N1 Tb1 N1 C1 178.7(2) 4_556 .
O1 Tb1 N1 C5 179.9(2) . .
O1 Tb1 N1 C5 0.0(2) 4_556 .
O4 Tb1 N1 C5 -80.1(2) . .
O4 Tb1 N1 C5 76.3(2) 4_556 .
O2 Tb1 N1 C5 126.1(2) 2 .
O2 Tb1 N1 C5 -123.5(2) 3_456 .
N1 Tb1 N1 C5 -0.35(15) 4_556 .
O1 Tb1 O1 C6 -175.2(3) 4_556 .
O4 Tb1 O1 C6 -63.5(3) . .
O4 Tb1 O1 C6 73.7(3) 4_556 .
O2 Tb1 O1 C6 147.1(3) 2 .
O2 Tb1 O1 C6 -137.9(3) 3_456 .
N1 Tb1 O1 C6 4.6(3) 4_556 .
N1 Tb1 O1 C6 4.9(2) . .
C5 N1 C1 C2 -1.5(4) . .
Tb1 N1 C1 C2 179.4(2) . .
C5 N1 C1 C6 177.2(3) . .
Tb1 N1 C1 C6 -1.9(3) . .
N1 C1 C2 C3 0.2(4) . .
C6 C1 C2 C3 -178.4(3) . .
C1 C2 C3 C4 1.4(4) . .
C2 C3 C4 O3 177.4(3) . .
C2 C3 C4 C5 -1.7(4) . .
C1 N1 C5 C4 1.2(4) . .
Tb1 N1 C5 C4 -179.84(18) . .
C1 N1 C5 C5 -178.1(3) . 4_556
Tb1 N1 C5 C5 0.9(4) . 4_556
O3 C4 C5 N1 -178.7(3) . .
C3 C4 C5 N1 0.4(4) . .
O3 C4 C5 C5 0.5(5) . 4_556
C3 C4 C5 C5 179.6(3) . 4_556
Tb1 O2 C6 O1 -2.1(5) 2_554 .
Tb1 O2 C6 C1 177.37(19) 2_554 .
Tb1 O1 C6 O2 171.9(2) . .
Tb1 O1 C6 C1 -7.6(4) . .
N1 C1 C6 O2 -173.7(3) . .
C2 C1 C6 O2 5.0(5) . .
N1 C1 C6 O1 5.8(4) . .
C2 C1 C6 O1 -175.5(3) . .
